data_7236822
loop_
_publ_author_name
'Han, Hua-Bo'
'Cui, Rong-Zhen'
'Jing, Yi-Ming'
'Lu, Guang-Zhao'
'Zheng, You-Xuan'
'Zhou, Liang'
'Zuo, Jing-Lin'
'Zhang, Hongjie'

_publ_section_title
;
 Highly efficient orange-red electroluminescence of iridium complexes with
 good electron mobility
;
_journal_issue 32
_journal_name_full 'Journal of Materials Chemistry C'
_journal_page_first 8150
_journal_paper_doi 10.1039/C7TC02117H
_journal_volume 5
_journal_year 2017
_chemical_formula_moiety 'C54 H34 F12 Ir N7 O2 P2'
_chemical_formula_sum 'C54 H34 F12 Ir N7 O2 P2'
_chemical_formula_weight 1295.02
_chemical_melting_point 343?ae
_chemical_name_common (tnt-qzl)2Irtpip
_chemical_name_systematic
Bis(4-(2,6-bis(trifluoromethyl)pyridin-4-yl)quinazoline)(tetraphenylimidodiphosphinate)iridium(III)
_space_group_IT_number 33
_space_group_name_Hall 'P 2c -2n'
_space_group_name_H-M_alt 'P n a 21'
_symmetry_cell_setting orthorhombic
_symmetry_space_group_name_H-M 'P n a 21'
_atom_sites_solution_hydrogens geom
_atom_sites_solution_primary direct
_atom_sites_solution_secondary difmap
_audit_creation_method SHELXL-97
_audit_update_record
;
2017-03-06 deposited with the CCDC.
2017-07-20 downloaded from the CCDC.
;
_cell_angle_alpha 90.00
_cell_angle_beta 90.00
_cell_angle_gamma 90.00
_cell_formula_units_Z 4
_cell_length_a 21.9704(9)
_cell_length_b 16.6574(7)
_cell_length_c 13.7024(6)
_cell_measurement_reflns_used 4257
_cell_measurement_temperature 296(2)
_cell_measurement_theta_max 28
_cell_measurement_theta_min 2.76
_cell_volume 5014.7(4)
_computing_structure_refinement 'SHELXL-97 (Sheldrick, 1997)'
_computing_structure_solution 'SHELXS-97 (Sheldrick, 1990)'
_diffrn_ambient_temperature 296(2)
_diffrn_measured_fraction_theta_full 0.999
_diffrn_measured_fraction_theta_max 0.999
_diffrn_measurement_device_type 'Bruker Smart Aepex CCD'
_diffrn_measurement_method 'phi and omega scans'
_diffrn_radiation_monochromator graphite
_diffrn_radiation_source 'fine-focus sealed tube'
_diffrn_radiation_type MoK\a
_diffrn_radiation_wavelength 0.71073
_diffrn_reflns_av_R_equivalents 0.0615
_diffrn_reflns_av_sigmaI/netI 0.0646
_diffrn_reflns_limit_h_max 28
_diffrn_reflns_limit_h_min -28
_diffrn_reflns_limit_k_max 21
_diffrn_reflns_limit_k_min -18
_diffrn_reflns_limit_l_max 17
_diffrn_reflns_limit_l_min -17
_diffrn_reflns_number 45075
_diffrn_reflns_theta_full 27.51
_diffrn_reflns_theta_max 27.51
_diffrn_reflns_theta_min 2.14
_exptl_absorpt_coefficient_mu 2.822
_exptl_absorpt_correction_T_max 0.66
_exptl_absorpt_correction_T_min 0.59
_exptl_absorpt_correction_type multi-scan
_exptl_absorpt_process_details SADABS;Bruker,2000
_exptl_crystal_colour red
_exptl_crystal_density_diffrn 1.715
_exptl_crystal_density_method 'not measured'
_exptl_crystal_description block
_exptl_crystal_F_000 2552
_exptl_crystal_size_max 0.30
_exptl_crystal_size_mid 0.24
_exptl_crystal_size_min 0.22
_refine_diff_density_max 1.143
_refine_diff_density_min -0.710
_refine_diff_density_rms 0.090
_refine_ls_abs_structure_details 'Flack H D (1983), Acta Cryst. A39, 876-881'
_refine_ls_abs_structure_Flack 0.000(4)
_refine_ls_extinction_method none
_refine_ls_goodness_of_fit_ref 1.002
_refine_ls_hydrogen_treatment mixed
_refine_ls_matrix_type full
_refine_ls_number_parameters 704
_refine_ls_number_reflns 11446
_refine_ls_number_restraints 3
_refine_ls_restrained_S_all 1.002
_refine_ls_R_factor_all 0.0460
_refine_ls_R_factor_gt 0.0328
_refine_ls_shift/su_max 0.001
_refine_ls_shift/su_mean 0.000
_refine_ls_structure_factor_coef Fsqd
_refine_ls_weighting_details 'calc w=1/[\s^2^(Fo^2^)+(0.0173P)^2^+0.0000P] where P=(Fo^2^+2Fc^2^)/3'
_refine_ls_weighting_scheme calc
_refine_ls_wR_factor_gt 0.0637
_refine_ls_wR_factor_ref 0.0673
_reflns_number_gt 9606
_reflns_number_total 11446
_reflns_threshold_expression >2sigma(I)
_cod_data_source_file c7tc02117h2.cif
_cod_data_source_block 1_CCDC1
_cod_database_code 7236822

loop_
_symmetry_equiv_pos_as_xyz
'x, y, z'
'-x, -y, z+1/2'
'-x+1/2, y+1/2, z+1/2'
'x+1/2, -y+1/2, z'

loop_
_atom_site_label
_atom_site_type_symbol
_atom_site_fract_x
_atom_site_fract_y
_atom_site_fract_z
_atom_site_U_iso_or_equiv
_atom_site_adp_type
_atom_site_occupancy
_atom_site_symmetry_multiplicity
_atom_site_calc_flag
_atom_site_refinement_flags
Ir1 Ir 0.100551(6) 0.212166(7) 0.08729(2) 0.01652(4) Uani 1 1 d .
C4BA C 0.03429(18) 0.3609(2) 0.1015(3) 0.0188(10) Uani 1 1 d .
C17 C 0.07402(19) 0.4970(2) 0.0912(5) 0.0247(8) Uani 1 1 d U
C6BA C 0.02359(17) 0.4455(2) 0.0898(5) 0.0202(8) Uani 1 1 d .
C2AA C 0.0087(2) 0.6132(2) 0.0777(5) 0.0343(12) Uani 1 1 d .
H2AA H 0.0033 0.6685 0.0757 0.041 Uiso 1 1 calc R
C3AA C -0.03532(19) 0.4805(2) 0.0748(4) 0.0242(10) Uani 1 1 d .
H3AA H -0.0692 0.4475 0.0679 0.029 Uiso 1 1 calc R
C36 C 0.0656(2) 0.5818(2) 0.0877(5) 0.0322(9) Uani 1 1 d .
H36 H 0.0991 0.6158 0.0921 0.039 Uiso 1 1 calc R
N6 N 0.09132(14) 0.33312(19) 0.0972(4) 0.0182(9) Uani 1 1 d .
N7 N 0.13377(18) 0.4645(2) 0.0924(5) 0.0441(10) Uani 1 1 d U
C2BA C 0.14025(18) 0.3832(2) 0.0901(5) 0.0248(8) Uani 1 1 d .
H2BA H 0.1790 0.3613 0.0835 0.030 Uiso 1 1 calc R
P2 P 0.09084(6) 0.26451(9) -0.14648(10) 0.0222(3) Uani 1 1 d .
P4 P 0.21108(6) 0.22949(7) -0.07897(9) 0.0264(3) Uani 1 1 d .
O11 O 0.19145(14) 0.22286(16) 0.0272(2) 0.0230(7) Uani 1 1 d .
O18 O 0.06136(14) 0.22615(17) -0.0568(2) 0.0246(7) Uani 1 1 d .
N24 N 0.16301(19) 0.2608(2) -0.1553(3) 0.0306(10) Uani 1 1 d .
N5BA N 0.11804(15) 0.0937(2) 0.0630(2) 0.0186(9) Uani 1 1 d .
C0AA C 0.1997(2) 0.1205(3) 0.3772(4) 0.0217(11) Uani 1 1 d .
C1AA C 0.13984(19) 0.1839(2) 0.2152(3) 0.0150(8) Uani 1 1 d .
N28 N 0.17009(17) 0.1899(2) 0.3869(3) 0.0199(8) Uani 1 1 d .
C4AA C 0.14036(19) 0.2192(2) 0.3107(3) 0.0166(9) Uani 1 1 d .
C5AA C 0.2003(2) 0.0779(3) 0.2915(3) 0.0226(10) Uani 1 1 d .
H5AA H 0.2194 0.0282 0.2881 0.027 Uiso 1 1 calc R
C37 C 0.17176(19) 0.1103(2) 0.2097(3) 0.0181(9) Uani 1 1 d .
F2AA F 0.11546(13) 0.31637(16) 0.4303(2) 0.0334(7) Uani 1 1 d .
C8AA C 0.01573(19) 0.2189(2) 0.1381(3) 0.0167(9) Uani 1 1 d .
F17 F 0.04279(13) 0.27193(17) 0.3419(3) 0.0456(8) Uani 1 1 d .
C9AA C -0.0086(2) 0.2981(2) 0.1316(3) 0.0194(9) Uani 1 1 d .
C0BA C 0.1023(2) 0.2907(3) 0.3403(5) 0.0257(13) Uani 1 1 d .
C22 C -0.0250(2) 0.1627(3) 0.1818(3) 0.0222(10) Uani 1 1 d .
N23 N -0.08050(18) 0.1778(2) 0.2151(3) 0.0255(9) Uani 1 1 d .
C32 C -0.1000(2) 0.2527(3) 0.2093(4) 0.0271(10) Uani 1 1 d .
F0AA F 0.10704(16) 0.35444(16) 0.2836(2) 0.0470(9) Uani 1 1 d .
N1BA N 0.1198(2) -0.0228(3) -0.0394(4) 0.0505(13) Uani 1 1 d U
C7BA C 0.16342(19) 0.0647(2) 0.1187(3) 0.0194(10) Uani 1 1 d .
C8BA C 0.1706(2) -0.0538(3) 0.0140(4) 0.0309(11) Uani 1 1 d U
C3BA C 0.0978(2) 0.0516(3) -0.0151(3) 0.0278(11) Uani 1 1 d .
H3BA H 0.0676 0.0742 -0.0540 0.033 Uiso 1 1 calc R
F1AA F -0.00554(13) 0.03919(14) 0.1042(3) 0.0416(9) Uani 1 1 d .
F4 F -0.19954(15) 0.20798(19) 0.2482(3) 0.0472(10) Uani 1 1 d .
F3AA F 0.04390(13) 0.06078(15) 0.2364(2) 0.0389(7) Uani 1 1 d .
F7 F -0.15754(15) 0.29108(17) 0.3456(3) 0.0532(9) Uani 1 1 d .
F8 F -0.05134(13) 0.03329(15) 0.2416(2) 0.0427(8) Uani 1 1 d .
F10 F -0.18896(15) 0.3312(2) 0.2049(3) 0.0625(11) Uani 1 1 d .
C7AA C -0.0086(2) 0.0740(3) 0.1910(4) 0.0313(12) Uani 1 1 d .
C6AA C -0.1622(2) 0.2701(3) 0.2513(4) 0.0335(12) Uani 1 1 d .
C39 C -0.0665(2) 0.3150(3) 0.1676(3) 0.0225(10) Uani 1 1 d .
H39 H -0.0824 0.3667 0.1639 0.027 Uiso 1 1 calc R
C9BA C -0.0419(2) 0.5618(2) 0.0706(4) 0.0301(12) Uani 1 1 d .
H9BA H -0.0806 0.5836 0.0629 0.036 Uiso 1 1 calc R
C5BA C 0.19513(18) -0.0068(2) 0.0906(5) 0.0262(8) Uani 1 1 d .
C9 C 0.0581(2) 0.2174(2) -0.2530(3) 0.0258(10) Uani 1 1 d .
C10 C 0.0915(2) 0.2116(3) -0.3378(4) 0.0298(11) Uani 1 1 d .
H10 H 0.1315 0.2300 -0.3392 0.036 Uiso 1 1 calc R
C11 C 0.2399(2) 0.1338(3) -0.1202(4) 0.0347(12) Uani 1 1 d .
C13 C 0.0352(3) 0.5294(4) -0.1650(4) 0.0475(19) Uani 1 1 d .
H13 H 0.0239 0.5832 -0.1681 0.057 Uiso 1 1 calc R
C14 C -0.0089(3) 0.4705(4) -0.1658(4) 0.0407(17) Uani 1 1 d .
H14 H -0.0498 0.4844 -0.1697 0.049 Uiso 1 1 calc R
C15 C 0.2775(2) -0.1037(3) 0.1049(4) 0.0420(16) Uani 1 1 d .
H15 H 0.3139 -0.1198 0.1335 0.050 Uiso 1 1 calc R
C16 C 0.0686(2) 0.3695(3) -0.1551(3) 0.0280(11) Uani 1 1 d .
C19 C 0.0080(2) 0.3907(3) -0.1608(4) 0.0335(12) Uani 1 1 d .
H19 H -0.0217 0.3510 -0.1612 0.040 Uiso 1 1 calc R
C20 C 0.2888(2) 0.0963(4) -0.0745(5) 0.0475(15) Uani 1 1 d .
H20 H 0.3080 0.1220 -0.0227 0.057 Uiso 1 1 calc R
C21 C 0.1126(2) 0.4286(3) -0.1559(4) 0.0326(12) Uani 1 1 d .
H21 H 0.1536 0.4150 -0.1539 0.039 Uiso 1 1 calc R
C25 C 0.2517(2) -0.0326(3) 0.1311(4) 0.0308(11) Uani 1 1 d .
H25 H 0.2714 -0.0001 0.1764 0.037 Uiso 1 1 calc R
C27 C 0.1979(3) -0.1272(3) -0.0105(4) 0.0432(14) Uani 1 1 d .
H27 H 0.1805 -0.1591 -0.0586 0.052 Uiso 1 1 calc R
C30 C 0.0947(3) 0.5096(3) -0.1597(4) 0.0474(15) Uani 1 1 d .
H30 H 0.1241 0.5498 -0.1587 0.057 Uiso 1 1 calc R
C33 C 0.3096(3) 0.0213(4) -0.1043(5) 0.0593(19) Uani 1 1 d .
H33 H 0.3424 -0.0031 -0.0734 0.071 Uiso 1 1 calc R
C34 C 0.2117(3) 0.0929(4) -0.1964(5) 0.0517(19) Uani 1 1 d .
H34 H 0.1788 0.1163 -0.2283 0.062 Uiso 1 1 calc R
C35 C -0.0015(3) 0.1902(3) -0.2523(4) 0.0418(14) Uani 1 1 d .
H35 H -0.0243 0.1930 -0.1953 0.050 Uiso 1 1 calc R
C38 C 0.2322(4) 0.0170(4) -0.2259(5) 0.068(2) Uani 1 1 d .
H38 H 0.2128 -0.0103 -0.2763 0.082 Uiso 1 1 calc R
F1 F 0.19055(16) 0.0735(2) 0.5379(2) 0.0592(10) Uani 1 1 d .
F3 F 0.26015(16) 0.0215(2) 0.4514(2) 0.0562(10) Uani 1 1 d .
F5 F 0.26974(16) 0.1412(2) 0.5041(2) 0.0620(10) Uani 1 1 d .
C7 C 0.2295(3) 0.0898(3) 0.4666(4) 0.0361(13) Uani 1 1 d .
C1BA C 0.2496(3) -0.1527(3) 0.0349(4) 0.0475(16) Uani 1 1 d .
H1BB H 0.2662 -0.2025 0.0196 0.057 Uiso 1 1 calc R
C1CA C 0.0658(2) 0.1783(3) -0.4217(5) 0.0357(11) Uani 1 1 d .
H1CA H 0.0888 0.1736 -0.4784 0.043 Uiso 1 1 calc R
C2CA C 0.0072(2) 0.1528(3) -0.4209(6) 0.0434(13) Uani 1 1 d .
H2CA H -0.0099 0.1311 -0.4771 0.052 Uiso 1 1 calc R
C8 C -0.0272(3) 0.1588(4) -0.3367(4) 0.0515(17) Uani 1 1 d .
H8 H -0.0675 0.1418 -0.3365 0.062 Uiso 1 1 calc R
C0CA C 0.2803(3) -0.0156(4) -0.1803(5) 0.069(2) Uani 1 1 d .
H0CA H 0.2944 -0.0653 -0.2012 0.083 Uiso 1 1 calc R
C1 C 0.3033(3) 0.3209(4) -0.0002(5) 0.0483(15) Uani 1 1 d .
H1 H 0.2900 0.3013 0.0597 0.058 Uiso 1 1 calc R
C3CA C 0.2762(2) 0.2966(3) -0.0823(5) 0.0361(15) Uani 1 1 d .
C4CA C 0.2959(3) 0.3252(4) -0.1721(5) 0.0486(15) Uani 1 1 d .
H4CA H 0.2769 0.3088 -0.2293 0.058 Uiso 1 1 calc R
C2 C 0.3449(3) 0.3788(4) -0.1753(6) 0.068(2) Uani 1 1 d .
H2 H 0.3585 0.3986 -0.2349 0.082 Uiso 1 1 calc R
C4 C 0.3519(3) 0.3758(4) -0.0034(6) 0.0636(19) Uani 1 1 d .
H4 H 0.3690 0.3934 0.0549 0.076 Uiso 1 1 calc R
C5 C 0.3739(3) 0.4031(4) -0.0863(7) 0.075(3) Uani 1 1 d .
H5 H 0.4074 0.4373 -0.0872 0.091 Uiso 1 1 calc R

loop_
_atom_site_aniso_label
_atom_site_aniso_U_11
_atom_site_aniso_U_22
_atom_site_aniso_U_33
_atom_site_aniso_U_23
_atom_site_aniso_U_13
_atom_site_aniso_U_12
Ir1 0.01757(7) 0.01698(6) 0.01500(7) 0.00282(12) 0.00153(12) 0.00280(6)
C4BA 0.022(2) 0.0201(17) 0.014(3) 0.0020(18) -0.0002(19) 0.0010(15)
C17 0.0340(18) 0.0214(18) 0.019(2) 0.004(3) 0.002(3) -0.0012(15)
C6BA 0.0260(19) 0.0195(16) 0.0152(18) 0.005(3) 0.008(3) 0.0037(14)
C2AA 0.062(3) 0.0182(18) 0.023(3) 0.000(3) 0.011(3) 0.0078(19)
C3AA 0.030(2) 0.0251(19) 0.018(3) 0.003(2) 0.001(2) 0.0062(16)
C36 0.046(3) 0.0212(18) 0.029(2) 0.004(3) 0.010(4) -0.0046(18)
N6 0.0216(17) 0.0203(14) 0.013(2) 0.0083(19) -0.0012(19) 0.0017(12)
N7 0.0384(18) 0.044(2) 0.050(3) 0.015(3) 0.006(4) 0.0058(17)
C2BA 0.024(2) 0.0246(19) 0.026(2) 0.007(3) -0.002(3) -0.0008(16)
P2 0.0225(7) 0.0265(7) 0.0175(7) 0.0045(6) 0.0013(5) 0.0064(6)
P4 0.0218(6) 0.0350(7) 0.0224(6) 0.0098(5) 0.0057(5) 0.0076(5)
O11 0.0217(17) 0.0256(16) 0.0216(17) 0.0039(13) 0.0033(14) 0.0057(13)
O18 0.0240(17) 0.0337(18) 0.0161(16) 0.0029(13) 0.0019(13) 0.0033(14)
N24 0.025(2) 0.040(2) 0.026(2) 0.0122(19) 0.0036(19) 0.0090(19)
N5BA 0.0176(18) 0.0240(17) 0.014(2) 0.0016(14) 0.0021(13) 0.0019(14)
C0AA 0.019(2) 0.025(3) 0.021(2) 0.003(2) -0.001(2) 0.004(2)
C1AA 0.017(2) 0.0145(19) 0.013(2) 0.0016(16) -0.0007(17) 0.0001(17)
N28 0.024(2) 0.0190(18) 0.0163(19) 0.0035(14) 0.0001(16) -0.0003(15)
C4AA 0.016(2) 0.015(2) 0.019(2) 0.0051(18) 0.0025(18) -0.0002(17)
C5AA 0.020(2) 0.020(2) 0.028(3) 0.0096(19) 0.004(2) 0.0057(19)
C37 0.013(2) 0.021(2) 0.021(2) 0.0018(18) 0.0047(17) -0.0006(17)
F2AA 0.0502(19) 0.0278(14) 0.0224(15) -0.0086(12) -0.0066(13) 0.0110(13)
C8AA 0.017(2) 0.021(2) 0.012(2) -0.0011(17) -0.0023(17) 0.0061(17)
F17 0.0257(17) 0.0451(18) 0.066(2) -0.0270(16) 0.0037(16) 0.0082(14)
C9AA 0.022(2) 0.017(2) 0.019(2) 0.0014(17) -0.0014(19) 0.0018(17)
C0BA 0.033(3) 0.023(3) 0.022(3) -0.003(2) 0.002(2) -0.002(2)
C22 0.023(2) 0.020(2) 0.024(2) 0.0006(18) 0.001(2) -0.0014(19)
N23 0.021(2) 0.024(2) 0.031(2) 0.0058(18) 0.0034(18) 0.0008(17)
C32 0.021(2) 0.027(2) 0.034(3) 0.004(2) 0.005(2) 0.002(2)
F0AA 0.097(3) 0.0186(14) 0.0255(16) 0.0048(12) 0.0065(17) 0.0132(16)
N1BA 0.064(3) 0.047(3) 0.041(3) -0.011(2) 0.006(2) -0.003(3)
C7BA 0.020(2) 0.0166(19) 0.021(2) 0.0027(16) 0.0069(17) -0.0015(17)
C8BA 0.041(3) 0.028(2) 0.023(3) -0.003(2) 0.009(2) 0.006(2)
C3BA 0.036(3) 0.029(2) 0.019(2) -0.0019(19) 0.001(2) 0.002(2)
F1AA 0.0538(17) 0.0210(11) 0.050(3) -0.0052(14) 0.0142(17) -0.0021(12)
F4 0.026(2) 0.053(2) 0.063(3) 0.0054(17) 0.0142(18) -0.0063(15)
F3AA 0.0292(16) 0.0274(14) 0.060(2) 0.0193(14) 0.0010(15) 0.0030(12)
F7 0.051(2) 0.050(2) 0.058(2) -0.0108(17) 0.0315(19) -0.0030(16)
F8 0.0399(18) 0.0228(14) 0.066(2) 0.0130(14) 0.0236(17) 0.0009(13)
F10 0.034(2) 0.054(2) 0.099(3) 0.031(2) 0.0329(19) 0.0233(16)
C7AA 0.029(3) 0.027(2) 0.038(3) 0.004(2) 0.012(2) -0.003(2)
C6AA 0.026(3) 0.028(3) 0.046(4) 0.009(2) 0.010(3) 0.001(2)
C39 0.022(2) 0.020(2) 0.025(3) 0.0024(19) 0.004(2) 0.0058(19)
C9BA 0.043(3) 0.030(2) 0.017(3) 0.007(2) 0.009(2) 0.016(2)
C5BA 0.032(2) 0.0234(17) 0.024(2) 0.001(3) 0.002(3) 0.0064(16)
C9 0.037(3) 0.021(2) 0.019(2) 0.0043(19) 0.002(2) 0.003(2)
C10 0.032(3) 0.032(3) 0.026(3) 0.008(2) 0.008(2) 0.009(2)
C11 0.035(3) 0.047(3) 0.023(3) 0.009(2) 0.013(2) 0.017(3)
C13 0.089(6) 0.034(3) 0.020(3) 0.006(2) 0.002(3) 0.021(4)
C14 0.051(4) 0.048(3) 0.023(3) 0.000(3) -0.001(3) 0.031(3)
C15 0.046(3) 0.036(3) 0.044(5) 0.000(3) 0.011(3) 0.016(2)
C16 0.045(3) 0.029(3) 0.009(2) 0.0037(19) -0.003(2) 0.011(2)
C19 0.033(3) 0.041(3) 0.027(3) 0.004(2) -0.001(2) 0.008(2)
C20 0.038(3) 0.060(4) 0.044(4) 0.008(3) 0.005(3) 0.018(3)
C21 0.042(3) 0.030(3) 0.025(3) 0.010(2) -0.006(2) 0.002(2)
C25 0.031(3) 0.026(2) 0.035(3) 0.000(2) 0.010(2) 0.009(2)
C27 0.067(4) 0.027(3) 0.035(3) -0.013(2) 0.012(3) 0.004(3)
C30 0.074(5) 0.033(3) 0.035(3) 0.009(3) -0.007(3) -0.005(3)
C33 0.053(4) 0.072(5) 0.052(4) 0.019(3) 0.008(3) 0.033(4)
C34 0.064(5) 0.055(4) 0.036(4) -0.003(3) 0.002(3) 0.028(4)
C35 0.051(4) 0.046(3) 0.028(3) -0.003(2) 0.009(3) -0.018(3)
C38 0.109(6) 0.051(4) 0.045(4) -0.003(3) 0.012(4) 0.035(4)
F1 0.064(2) 0.085(3) 0.0285(18) 0.0283(17) 0.0070(17) 0.021(2)
F3 0.067(2) 0.065(2) 0.037(2) 0.0001(17) -0.0211(17) 0.0395(19)
F5 0.074(3) 0.065(2) 0.047(2) 0.0072(18) -0.0391(19) -0.009(2)
C7 0.049(4) 0.032(3) 0.028(3) 0.003(2) -0.005(3) 0.014(3)
C1BA 0.065(4) 0.028(3) 0.050(4) 0.000(3) 0.024(3) 0.020(3)
C1CA 0.061(3) 0.027(2) 0.019(3) -0.001(3) 0.004(3) 0.009(2)
C2CA 0.072(4) 0.035(2) 0.023(3) -0.002(3) -0.008(4) -0.013(2)
C8 0.055(4) 0.061(4) 0.038(3) -0.004(3) 0.003(3) -0.035(3)
C0CA 0.100(6) 0.065(4) 0.042(4) 0.007(3) 0.026(4) 0.050(4)
C1 0.029(3) 0.067(4) 0.049(4) 0.026(3) -0.002(3) -0.002(3)
C3CA 0.019(3) 0.045(3) 0.044(4) 0.020(3) 0.005(3) 0.011(2)
C4CA 0.041(4) 0.062(4) 0.044(4) 0.020(3) 0.010(3) 0.010(3)
C2 0.046(4) 0.057(4) 0.101(6) 0.048(4) 0.039(4) 0.015(3)
C4 0.040(4) 0.075(5) 0.076(5) 0.026(4) -0.009(3) -0.011(4)
C5 0.037(4) 0.065(5) 0.124(8) 0.040(5) -0.002(5) -0.004(3)

loop_
_atom_type_symbol
_atom_type_description
_atom_type_scat_dispersion_real
_atom_type_scat_dispersion_imag
_atom_type_scat_source
C C 0.0033 0.0016 'International Tables Vol C Tables 4.2.6.8 and 6.1.1.4'
H H 0.0000 0.0000 'International Tables Vol C Tables 4.2.6.8 and 6.1.1.4'
F F 0.0171 0.0103 'International Tables Vol C Tables 4.2.6.8 and 6.1.1.4'
Ir Ir -1.4442 7.9887 'International Tables Vol C Tables 4.2.6.8 and 6.1.1.4'
N N 0.0061 0.0033 'International Tables Vol C Tables 4.2.6.8 and 6.1.1.4'
O O 0.0106 0.0060 'International Tables Vol C Tables 4.2.6.8 and 6.1.1.4'
P P 0.1023 0.0942 'International Tables Vol C Tables 4.2.6.8 and 6.1.1.4'

loop_
_geom_angle_atom_site_label_1
_geom_angle_atom_site_label_2
_geom_angle_atom_site_label_3
_geom_angle
C8AA Ir1 C1AA 96.33(17)
C8AA Ir1 N6 80.06(14)
C1AA Ir1 N6 102.53(18)
C8AA Ir1 N5BA 106.72(15)
C1AA Ir1 N5BA 80.47(15)
N6 Ir1 N5BA 172.38(15)
C8AA Ir1 O18 86.59(14)
C1AA Ir1 O18 172.17(14)
N6 Ir1 O18 85.11(17)
N5BA Ir1 O18 91.73(12)
C8AA Ir1 O11 171.83(13)
C1AA Ir1 O11 87.41(15)
N6 Ir1 O11 92.06(12)
N5BA Ir1 O11 81.02(12)
O18 Ir1 O11 90.64(12)
N6 C4BA C6BA 119.2(3)
N6 C4BA C9AA 111.6(3)
C6BA C4BA C9AA 128.6(4)
C6BA C17 N7 119.8(3)
C6BA C17 C36 120.3(4)
N7 C17 C36 119.8(4)
C17 C6BA C3AA 117.8(3)
C17 C6BA C4BA 118.0(3)
C3AA C6BA C4BA 124.2(3)
C36 C2AA C9BA 119.9(4)
C36 C2AA H2AA 120.1
C9BA C2AA H2AA 120.1
C9BA C3AA C6BA 120.4(4)
C9BA C3AA H3AA 119.8
C6BA C3AA H3AA 119.8
C2AA C36 C17 120.2(4)
C2AA C36 H36 119.9
C17 C36 H36 119.9
C4BA N6 C2BA 122.0(3)
C4BA N6 Ir1 116.1(3)
C2BA N6 Ir1 121.6(3)
C2BA N7 C17 118.4(4)
N7 C2BA N6 121.6(4)
N7 C2BA H2BA 119.2
N6 C2BA H2BA 119.2
O18 P2 N24 117.8(2)
O18 P2 C9 107.4(2)
N24 P2 C9 108.6(2)
O18 P2 C16 109.9(2)
N24 P2 C16 107.4(2)
C9 P2 C16 105.0(2)
O11 P4 N24 118.0(2)
O11 P4 C11 109.52(19)
N24 P4 C11 108.6(2)
O11 P4 C3CA 107.0(2)
N24 P4 C3CA 107.9(2)
C11 P4 C3CA 105.1(3)
P4 O11 Ir1 129.09(19)
P2 O18 Ir1 127.52(19)
P4 N24 P2 129.1(3)
C7BA N5BA C3BA 120.4(4)
C7BA N5BA Ir1 113.2(3)
C3BA N5BA Ir1 124.6(3)
N28 C0AA C5AA 122.7(4)
N28 C0AA C7 115.6(4)
C5AA C0AA C7 121.6(4)
C37 C1AA C4AA 113.5(4)
C37 C1AA Ir1 111.7(3)
C4AA C1AA Ir1 134.7(3)
C4AA N28 C0AA 118.7(4)
N28 C4AA C1AA 124.9(4)
N28 C4AA C0BA 110.5(4)
C1AA C4AA C0BA 124.3(4)
C0AA C5AA C37 118.9(4)
C0AA C5AA H5AA 120.6
C37 C5AA H5AA 120.6
C5AA C37 C1AA 121.1(4)
C5AA C37 C7BA 122.6(4)
C1AA C37 C7BA 115.4(4)
C22 C8AA C9AA 113.4(4)
C22 C8AA Ir1 134.1(3)
C9AA C8AA Ir1 112.4(3)
C39 C9AA C8AA 120.5(4)
C39 C9AA C4BA 122.8(4)
C8AA C9AA C4BA 115.8(4)
F0AA C0BA F2AA 105.6(4)
F0AA C0BA F17 105.9(4)
F2AA C0BA F17 105.6(4)
F0AA C0BA C4AA 115.6(5)
F2AA C0BA C4AA 112.4(4)
F17 C0BA C4AA 111.1(4)
N23 C22 C8AA 126.6(4)
N23 C22 C7AA 111.9(4)
C8AA C22 C7AA 121.4(4)
C32 N23 C22 117.1(4)
N23 C32 C39 123.8(4)
N23 C32 C6AA 116.8(4)
C39 C32 C6AA 119.4(4)
C3BA N1BA C8BA 118.5(5)
N5BA C7BA C5BA 120.4(4)
N5BA C7BA C37 112.9(4)
C5BA C7BA C37 126.5(4)
C27 C8BA C5BA 119.7(5)
C27 C8BA N1BA 121.8(5)
C5BA C8BA N1BA 118.5(4)
N5BA C3BA N1BA 123.0(5)
N5BA C3BA H3BA 118.5
N1BA C3BA H3BA 118.5
F1AA C7AA F3AA 107.7(4)
F1AA C7AA F8 106.0(4)
F3AA C7AA F8 106.2(4)
F1AA C7AA C22 111.2(4)
F3AA C7AA C22 113.9(4)
F8 C7AA C22 111.4(4)
F4 C6AA F10 108.0(4)
F4 C6AA F7 106.4(4)
F10 C6AA F7 107.1(4)
F4 C6AA C32 113.5(4)
F10 C6AA C32 111.3(4)
F7 C6AA C32 110.3(4)
C9AA C39 C32 118.4(4)
C9AA C39 H39 120.8
C32 C39 H39 120.8
C3AA C9BA C2AA 121.2(4)
C3AA C9BA H9BA 119.4
C2AA C9BA H9BA 119.4
C8BA C5BA C25 117.0(4)
C8BA C5BA C7BA 118.2(4)
C25 C5BA C7BA 124.7(5)
C10 C9 C35 119.2(5)
C10 C9 P2 119.9(4)
C35 C9 P2 120.9(4)
C9 C10 C1CA 120.3(5)
C9 C10 H10 119.8
C1CA C10 H10 119.8
C20 C11 C34 117.4(5)
C20 C11 P4 121.7(5)
C34 C11 P4 120.7(4)
C30 C13 C14 120.4(5)
C30 C13 H13 119.8
C14 C13 H13 119.8
C13 C14 C19 119.7(6)
C13 C14 H14 120.2
C19 C14 H14 120.2
C25 C15 C1BA 120.3(5)
C25 C15 H15 119.8
C1BA C15 H15 119.8
C21 C16 C19 119.5(5)
C21 C16 P2 119.9(4)
C19 C16 P2 120.6(4)
C16 C19 C14 120.6(5)
C16 C19 H19 119.7
C14 C19 H19 119.7
C33 C20 C11 121.6(6)
C33 C20 H20 119.2
C11 C20 H20 119.2
C16 C21 C30 119.4(5)
C16 C21 H21 120.3
C30 C21 H21 120.3
C15 C25 C5BA 121.5(5)
C15 C25 H25 119.3
C5BA C25 H25 119.3
C1BA C27 C8BA 121.3(5)
C1BA C27 H27 119.4
C8BA C27 H27 119.4
C13 C30 C21 120.4(5)
C13 C30 H30 119.8
C21 C30 H30 119.8
C0CA C33 C20 118.1(6)
C0CA C33 H33 120.9
C20 C33 H33 120.9
C11 C34 C38 121.0(6)
C11 C34 H34 119.5
C38 C34 H34 119.5
C9 C35 C8 120.2(5)
C9 C35 H35 119.9
C8 C35 H35 119.9
C0CA C38 C34 118.9(7)
C0CA C38 H38 120.6
C34 C38 H38 120.6
F1 C7 F5 105.9(4)
F1 C7 F3 105.4(4)
F5 C7 F3 105.9(4)
F1 C7 C0AA 113.2(4)
F5 C7 C0AA 113.0(4)
F3 C7 C0AA 112.8(4)
C27 C1BA C15 119.8(5)
C27 C1BA H1BB 120.1
C15 C1BA H1BB 120.1
C2CA C1CA C10 120.2(6)
C2CA C1CA H1CA 119.9
C10 C1CA H1CA 119.9
C1CA C2CA C8 120.2(6)
C1CA C2CA H2CA 119.9
C8 C2CA H2CA 119.9
C2CA C8 C35 120.0(5)
C2CA C8 H8 120.0
C35 C8 H8 120.0
C38 C0CA C33 122.9(6)
C38 C0CA H0CA 118.6
C33 C0CA H0CA 118.6
C3CA C1 C4 120.7(6)
C3CA C1 H1 119.7
C4 C1 H1 119.7
C1 C3CA C4CA 120.1(6)
C1 C3CA P4 121.2(5)
C4CA C3CA P4 118.6(5)
C3CA C4CA C2 119.2(6)
C3CA C4CA H4CA 120.4
C2 C4CA H4CA 120.4
C4CA C2 C5 119.7(6)
C4CA C2 H2 120.2
C5 C2 H2 120.2
C5 C4 C1 122.0(7)
C5 C4 H4 119.0
C1 C4 H4 119.0
C4 C5 C2 118.3(7)
C4 C5 H5 120.9
C2 C5 H5 120.9

loop_
_geom_bond_atom_site_label_1
_geom_bond_atom_site_label_2
_geom_bond_distance
Ir1 C8AA 1.992(4)
Ir1 C1AA 2.010(4)
Ir1 N6 2.030(3)
Ir1 N5BA 2.038(3)
Ir1 O18 2.167(3)
Ir1 O11 2.167(3)
C4BA N6 1.337(5)
C4BA C6BA 1.437(5)
C4BA C9AA 1.467(5)
C17 C6BA 1.402(5)
C17 N7 1.420(5)
C17 C36 1.425(5)
C6BA C3AA 1.434(5)
C2AA C36 1.363(6)
C2AA C9BA 1.407(6)
C2AA H2AA 0.9300
C3AA C9BA 1.363(5)
C3AA H3AA 0.9300
C36 H36 0.9300
N6 C2BA 1.364(5)
N7 C2BA 1.362(5)
C2BA H2BA 0.9300
P2 O18 1.529(3)
P2 N24 1.591(4)
P2 C9 1.807(5)
P2 C16 1.819(5)
P4 O11 1.521(3)
P4 N24 1.576(4)
P4 C11 1.805(5)
P4 C3CA 1.816(6)
N5BA C7BA 1.345(5)
N5BA C3BA 1.354(6)
C0AA N28 1.333(5)
C0AA C5AA 1.372(6)
C0AA C7 1.481(7)
C1AA C37 1.415(5)
C1AA C4AA 1.434(6)
N28 C4AA 1.325(5)
C4AA C0BA 1.511(6)
C5AA C37 1.392(6)
C5AA H5AA 0.9300
C37 C7BA 1.472(6)
F2AA C0BA 1.337(7)
C8AA C22 1.427(6)
C8AA C9AA 1.427(5)
F17 C0BA 1.344(6)
C9AA C39 1.392(6)
C0BA F0AA 1.320(6)
C22 N23 1.326(6)
C22 C7AA 1.525(6)
N23 C32 1.321(6)
C32 C39 1.395(6)
C32 C6AA 1.512(7)
N1BA C3BA 1.370(6)
N1BA C8BA 1.431(7)
C7BA C5BA 1.433(5)
C8BA C27 1.403(6)
C8BA C5BA 1.417(7)
C3BA H3BA 0.9300
F1AA C7AA 1.325(6)
F4 C6AA 1.321(5)
F3AA C7AA 1.328(6)
F7 C6AA 1.342(7)
F8 C7AA 1.351(5)
F10 C6AA 1.336(6)
C39 H39 0.9300
C9BA H9BA 0.9300
C5BA C25 1.427(6)
C9 C10 1.379(6)
C9 C35 1.383(7)
C10 C1CA 1.397(8)
C10 H10 0.9300
C11 C20 1.392(7)
C11 C34 1.392(8)
C13 C30 1.351(8)
C13 C14 1.380(8)
C13 H13 0.9300
C14 C19 1.381(7)
C14 H14 0.9300
C15 C25 1.361(6)
C15 C1BA 1.401(8)
C15 H15 0.9300
C16 C21 1.379(7)
C16 C19 1.380(7)
C19 H19 0.9300
C20 C33 1.391(8)
C20 H20 0.9300
C21 C30 1.406(7)
C21 H21 0.9300
C25 H25 0.9300
C27 C1BA 1.361(8)
C27 H27 0.9300
C30 H30 0.9300
C33 C0CA 1.369(10)
C33 H33 0.9300
C34 C38 1.402(8)
C34 H34 0.9300
C35 C8 1.389(8)
C35 H35 0.9300
C38 C0CA 1.343(9)
C38 H38 0.9300
F1 C7 1.328(6)
F3 C7 1.338(5)
F5 C7 1.334(6)
C1BA H1BB 0.9300
C1CA C2CA 1.355(7)
C1CA H1CA 0.9300
C2CA C8 1.383(9)
C2CA H2CA 0.9300
C8 H8 0.9300
C0CA H0CA 0.9300
C1 C3CA 1.336(9)
C1 C4 1.407(8)
C1 H1 0.9300
C3CA C4CA 1.389(8)
C4CA C2 1.399(8)
C4CA H4CA 0.9300
C2 C5 1.435(10)
C2 H2 0.9300
C4 C5 1.316(10)
C4 H4 0.9300
C5 H5 0.9300

loop_
_geom_torsion_atom_site_label_1
_geom_torsion_atom_site_label_2
_geom_torsion_atom_site_label_3
_geom_torsion_atom_site_label_4
_geom_torsion
N7 C17 C6BA C3AA -171.4(6)
C36 C17 C6BA C3AA 6.1(10)
N7 C17 C6BA C4BA 7.4(9)
C36 C17 C6BA C4BA -175.1(6)
N6 C4BA C6BA C17 -10.8(9)
C9AA C4BA C6BA C17 159.8(5)
N6 C4BA C6BA C3AA 167.9(6)
C9AA C4BA C6BA C3AA -21.5(9)
C17 C6BA C3AA C9BA -5.5(9)
C4BA C6BA C3AA C9BA 175.8(5)
C9BA C2AA C36 C17 -0.3(10)
C6BA C17 C36 C2AA -3.4(11)
N7 C17 C36 C2AA 174.2(7)
C6BA C4BA N6 C2BA 5.4(9)
C9AA C4BA N6 C2BA -166.7(5)
C6BA C4BA N6 Ir1 -168.2(4)
C9AA C4BA N6 Ir1 19.7(6)
C8AA Ir1 N6 C4BA -19.2(4)
C1AA Ir1 N6 C4BA -113.6(4)
N5BA Ir1 N6 C4BA 134.0(10)
O18 Ir1 N6 C4BA 68.2(4)
O11 Ir1 N6 C4BA 158.6(4)
C8AA Ir1 N6 C2BA 167.1(5)
C1AA Ir1 N6 C2BA 72.8(5)
N5BA Ir1 N6 C2BA -39.7(16)
O18 Ir1 N6 C2BA -105.5(5)
O11 Ir1 N6 C2BA -15.0(5)
C6BA C17 N7 C2BA 1.3(10)
C36 C17 N7 C2BA -176.2(7)
C17 N7 C2BA N6 -7.1(10)
C4BA N6 C2BA N7 3.7(10)
Ir1 N6 C2BA N7 177.0(5)
N24 P4 O11 Ir1 22.4(3)
C11 P4 O11 Ir1 -102.5(3)
C3CA P4 O11 Ir1 144.1(2)
C8AA Ir1 O11 P4 -74.8(11)
C1AA Ir1 O11 P4 167.7(2)
N6 Ir1 O11 P4 -89.8(2)
N5BA Ir1 O11 P4 87.0(2)
O18 Ir1 O11 P4 -4.7(2)
N24 P2 O18 Ir1 28.7(3)
C9 P2 O18 Ir1 151.6(2)
C16 P2 O18 Ir1 -94.7(3)
C8AA Ir1 O18 P2 150.6(2)
C1AA Ir1 O18 P2 -97.2(11)
N6 Ir1 O18 P2 70.3(2)
N5BA Ir1 O18 P2 -102.8(2)
O11 Ir1 O18 P2 -21.7(2)
O11 P4 N24 P2 -19.1(4)
C11 P4 N24 P2 106.3(4)
C3CA P4 N24 P2 -140.3(4)
O18 P2 N24 P4 -6.3(5)
C9 P2 N24 P4 -128.6(3)
C16 P2 N24 P4 118.4(3)
C8AA Ir1 N5BA C7BA -117.2(3)
C1AA Ir1 N5BA C7BA -23.4(3)
N6 Ir1 N5BA C7BA 90.5(13)
O18 Ir1 N5BA C7BA 155.8(3)
O11 Ir1 N5BA C7BA 65.5(3)
C8AA Ir1 N5BA C3BA 77.9(4)
C1AA Ir1 N5BA C3BA 171.7(4)
N6 Ir1 N5BA C3BA -74.5(13)
O18 Ir1 N5BA C3BA -9.1(4)
O11 Ir1 N5BA C3BA -99.5(4)
C8AA Ir1 C1AA C37 122.0(3)
N6 Ir1 C1AA C37 -156.8(3)
N5BA Ir1 C1AA C37 16.1(3)
O18 Ir1 C1AA C37 10.4(13)
O11 Ir1 C1AA C37 -65.2(3)
C8AA Ir1 C1AA C4AA -54.4(4)
N6 Ir1 C1AA C4AA 26.8(5)
N5BA Ir1 C1AA C4AA -160.3(4)
O18 Ir1 C1AA C4AA -166.0(8)
O11 Ir1 C1AA C4AA 118.3(4)
C5AA C0AA N28 C4AA -0.4(7)
C7 C0AA N28 C4AA -177.4(4)
C0AA N28 C4AA C1AA -3.4(7)
C0AA N28 C4AA C0BA 171.4(4)
C37 C1AA C4AA N28 3.6(6)
Ir1 C1AA C4AA N28 180.0(3)
C37 C1AA C4AA C0BA -170.5(4)
Ir1 C1AA C4AA C0BA 5.9(7)
N28 C0AA C5AA C37 3.7(7)
C7 C0AA C5AA C37 -179.5(4)
C0AA C5AA C37 C1AA -3.2(7)
C0AA C5AA C37 C7BA -172.1(4)
C4AA C1AA C37 C5AA -0.1(6)
Ir1 C1AA C37 C5AA -177.4(3)
C4AA C1AA C37 C7BA 169.5(4)
Ir1 C1AA C37 C7BA -7.7(5)
C1AA Ir1 C8AA C22 -62.7(5)
N6 Ir1 C8AA C22 -164.3(5)
N5BA Ir1 C8AA C22 19.2(5)
O18 Ir1 C8AA C22 110.0(4)
O11 Ir1 C8AA C22 -180(30)
C1AA Ir1 C8AA C9AA 115.1(3)
N6 Ir1 C8AA C9AA 13.5(3)
N5BA Ir1 C8AA C9AA -163.0(3)
O18 Ir1 C8AA C9AA -72.2(3)
O11 Ir1 C8AA C9AA -1.8(12)
C22 C8AA C9AA C39 1.1(6)
Ir1 C8AA C9AA C39 -177.2(3)
C22 C8AA C9AA C4BA 170.9(4)
Ir1 C8AA C9AA C4BA -7.4(5)
N6 C4BA C9AA C39 161.6(5)
C6BA C4BA C9AA C39 -9.5(8)
N6 C4BA C9AA C8AA -7.9(6)
C6BA C4BA C9AA C8AA -179.1(5)
N28 C4AA C0BA F0AA 132.4(5)
C1AA C4AA C0BA F0AA -52.8(6)
N28 C4AA C0BA F2AA 11.1(5)
C1AA C4AA C0BA F2AA -174.0(4)
N28 C4AA C0BA F17 -107.0(5)
C1AA C4AA C0BA F17 67.8(6)
C9AA C8AA C22 N23 -0.1(7)
Ir1 C8AA C22 N23 177.6(4)
C9AA C8AA C22 C7AA 177.1(4)
Ir1 C8AA C22 C7AA -5.2(7)
C8AA C22 N23 C32 -1.5(7)
C7AA C22 N23 C32 -178.9(4)
C22 N23 C32 C39 2.2(7)
C22 N23 C32 C6AA -177.5(5)
C3BA N5BA C7BA C5BA 6.4(6)
Ir1 N5BA C7BA C5BA -159.3(3)
C3BA N5BA C7BA C37 -169.3(4)
Ir1 N5BA C7BA C37 25.1(4)
C5AA C37 C7BA N5BA 158.0(4)
C1AA C37 C7BA N5BA -11.5(5)
C5AA C37 C7BA C5BA -17.4(7)
C1AA C37 C7BA C5BA 173.2(4)
C3BA N1BA C8BA C27 -176.1(5)
C3BA N1BA C8BA C5BA 1.1(7)
C7BA N5BA C3BA N1BA 2.9(7)
Ir1 N5BA C3BA N1BA 166.8(4)
C8BA N1BA C3BA N5BA -6.6(7)
N23 C22 C7AA F1AA 110.5(4)
C8AA C22 C7AA F1AA -67.1(6)
N23 C22 C7AA F3AA -127.6(4)
C8AA C22 C7AA F3AA 54.8(6)
N23 C22 C7AA F8 -7.5(6)
C8AA C22 C7AA F8 174.9(4)
N23 C32 C6AA F4 -28.9(7)
C39 C32 C6AA F4 151.4(5)
N23 C32 C6AA F10 -150.9(5)
C39 C32 C6AA F10 29.4(7)
N23 C32 C6AA F7 90.4(5)
C39 C32 C6AA F7 -89.3(6)
C8AA C9AA C39 C32 -0.5(7)
C4BA C9AA C39 C32 -169.5(4)
N23 C32 C39 C9AA -1.3(7)
C6AA C32 C39 C9AA 178.4(5)
C6BA C3AA C9BA C2AA 2.0(9)
C36 C2AA C9BA C3AA 0.9(9)
C27 C8BA C5BA C25 7.7(7)
N1BA C8BA C5BA C25 -169.5(5)
C27 C8BA C5BA C7BA -175.3(5)
N1BA C8BA C5BA C7BA 7.5(7)
N5BA C7BA C5BA C8BA -11.4(7)
C37 C7BA C5BA C8BA 163.6(5)
N5BA C7BA C5BA C25 165.3(5)
C37 C7BA C5BA C25 -19.7(8)
O18 P2 C9 C10 -151.3(3)
N24 P2 C9 C10 -22.8(4)
C16 P2 C9 C10 91.8(4)
O18 P2 C9 C35 31.8(5)
N24 P2 C9 C35 160.3(4)
C16 P2 C9 C35 -85.1(4)
C35 C9 C10 C1CA -0.4(7)
P2 C9 C10 C1CA -177.3(3)
O11 P4 C11 C20 -58.4(5)
N24 P4 C11 C20 171.4(4)
C3CA P4 C11 C20 56.2(5)
O11 P4 C11 C34 118.4(5)
N24 P4 C11 C34 -11.7(5)
C3CA P4 C11 C34 -127.0(5)
C30 C13 C14 C19 0.2(7)
O18 P2 C16 C21 122.0(4)
N24 P2 C16 C21 -7.4(4)
C9 P2 C16 C21 -122.8(4)
O18 P2 C16 C19 -58.0(4)
N24 P2 C16 C19 172.6(4)
C9 P2 C16 C19 57.2(4)
C21 C16 C19 C14 -1.0(7)
P2 C16 C19 C14 179.0(4)
C13 C14 C19 C16 0.0(7)
C34 C11 C20 C33 0.9(9)
P4 C11 C20 C33 177.8(5)
C19 C16 C21 C30 1.8(7)
P2 C16 C21 C30 -178.2(4)
C1BA C15 C25 C5BA 1.6(8)
C8BA C5BA C25 C15 -7.0(8)
C7BA C5BA C25 C15 176.2(5)
C5BA C8BA C27 C1BA -3.2(8)
N1BA C8BA C27 C1BA 173.9(5)
C14 C13 C30 C21 0.6(8)
C16 C21 C30 C13 -1.6(8)
C11 C20 C33 C0CA -0.3(9)
C20 C11 C34 C38 -0.2(9)
P4 C11 C34 C38 -177.2(5)
C10 C9 C35 C8 -1.0(8)
P2 C9 C35 C8 175.9(5)
C11 C34 C38 C0CA -1.0(11)
N28 C0AA C7 F1 62.6(6)
C5AA C0AA C7 F1 -114.4(5)
N28 C0AA C7 F5 -57.8(6)
C5AA C0AA C7 F5 125.2(5)
N28 C0AA C7 F3 -177.9(4)
C5AA C0AA C7 F3 5.1(7)
C8BA C27 C1BA C15 -2.5(9)
C25 C15 C1BA C27 3.3(9)
C9 C10 C1CA C2CA 1.2(7)
C10 C1CA C2CA C8 -0.6(8)
C1CA C2CA C8 C35 -0.8(9)
C9 C35 C8 C2CA 1.6(9)
C34 C38 C0CA C33 1.6(11)
C20 C33 C0CA C38 -0.9(11)
C4 C1 C3CA C4CA 0.3(9)
C4 C1 C3CA P4 -177.0(5)
O11 P4 C3CA C1 9.5(5)
N24 P4 C3CA C1 137.4(5)
C11 P4 C3CA C1 -106.9(5)
O11 P4 C3CA C4CA -167.9(4)
N24 P4 C3CA C4CA -40.0(5)
C11 P4 C3CA C4CA 75.7(5)
C1 C3CA C4CA C2 0.7(9)
P4 C3CA C4CA C2 178.1(4)
C3CA C4CA C2 C5 0.2(9)
C3CA C1 C4 C5 -2.5(10)
C1 C4 C5 C2 3.3(11)
C4CA C2 C5 C4 -2.2(10)
